data_4128708
loop_
_publ_author_name
'Li, Bo'
'Li, Xinghua'
'Han, Boyang'
'Chen, Zhijie'
'Zhang, Xuekai'
'He, Gang'
'Chen, Gong'

_publ_section_title
;
 Construction of Natural-Product-Like Cyclophane-Braced Peptide
 Macrocycles via sp<sup>3</sup> C-H Arylation.
;
_journal_issue 23
_journal_name_full 'Journal of the American Chemical Society'
_journal_page_first 9401
_journal_page_last 9407
_journal_paper_doi 10.1021/jacs.9b04221
_journal_volume 141
_journal_year 2019
_chemical_absolute_configuration ad
_chemical_formula_moiety '0.5(C H2 Cl2), C30 H35 N5 O6'
_chemical_formula_sum 'C30.5 H36 Cl N5 O6'
_chemical_formula_weight 604.09
_space_group_crystal_system orthorhombic
_space_group_IT_number 18
_space_group_name_Hall 'P 2 2ab'
_space_group_name_H-M_alt 'P 21 21 2'
_atom_sites_solution_hydrogens geom
_atom_sites_solution_primary dual
_audit_creation_date 2019-01-15
_audit_creation_method
;
Olex2 1.2
(compiled 2018.05.29 svn.r3508 for OlexSys, GUI svn.r5506)
;
_cell_angle_alpha 90
_cell_angle_beta 90
_cell_angle_gamma 90
_cell_formula_units_Z 4
_cell_length_a 21.35500(10)
_cell_length_b 12.84090(10)
_cell_length_c 11.14110(10)
_cell_measurement_reflns_used 17020
_cell_measurement_temperature 293(2)
_cell_measurement_theta_max 79.5000
_cell_measurement_theta_min 4.0280
_cell_volume 3055.08(4)
_computing_cell_refinement 'CrysAlisPro 1.171.39.46 (Rigaku OD, 2018)'
_computing_data_collection 'CrysAlisPro 1.171.39.46 (Rigaku OD, 2018)'
_computing_data_reduction 'CrysAlisPro 1.171.39.46 (Rigaku OD, 2018)'
_computing_molecular_graphics 'Olex2 (Dolomanov et al., 2009)'
_computing_publication_material 'Olex2 (Dolomanov et al., 2009)'
_computing_structure_refinement 'ShelXL (Sheldrick, 2015)'
_computing_structure_solution 'ShelXT (Sheldrick, 2015)'
_diffrn_ambient_temperature 293(2)
_diffrn_detector PILT
_diffrn_measured_fraction_theta_full 1.000
_diffrn_measured_fraction_theta_max 0.995
_diffrn_measurement_details
;
List of Runs (angles in degrees, time in seconds):

  # Type    Start    End  Width  t~exp~   \w     \q     \k     \f   Frames
--------------------------------------------------------------------------
  1  \w      7.00  32.00   0.50    0.50    --    5.00  23.00  94.00   50
  2  \w    -46.00 -21.00   0.50    0.50    --    5.00 -23.00 -70.00   50
  3  \w    -45.00  -7.00   0.50    0.50    --  -50.90  23.00  94.00   76
  4  \w   -101.00 -76.00   0.50    0.50    --  -50.90 -23.00 -70.00   50
  5  \w   -137.00-112.00   0.50    1.00    -- -110.00 -23.00 -70.00   50
  6  \w   -108.00 -83.00   0.50    1.00    -- -110.00  23.00  94.00   50
  7  \w    -22.00  16.00   0.50    0.50    --    5.00  38.00-180.00   76
  8  \w   -139.00 -24.00   0.50    0.50    --  -50.90 -42.00 147.95  230
  9  \w    -52.00 -26.00   0.50    1.00    -- -110.00  38.00  60.00   52
 10  \w   -137.00 -31.00   0.50    1.00    -- -110.00  72.00-120.00  212
 11  \w   -167.00-142.00   0.50    1.00    -- -110.00 -40.00  51.70   50
 12  \w   -127.00 -90.00   0.50    1.00    -- -110.00 -40.00  51.70   74
 13  \w   -141.00 -93.00   0.50    1.00    -- -110.00 -36.00 138.42   96
 14  \w   -165.00-139.00   0.50    1.00    -- -110.00 -44.00 -71.24   52
 15  \w    -88.00 -62.00   0.50    1.00    -- -110.00  72.00-180.00   52
 16  \w   -141.00-115.00   0.50    1.00    -- -110.00  72.00  30.00   52
 17  \w    -99.00 -68.00   0.50    1.00    -- -110.00  72.00  30.00   62
 18  \w   -183.00 -83.00   0.50    1.00    -- -110.00 -51.00 -14.20  200
 19  \w   -156.00-109.00   0.50    1.00    -- -110.00 -46.00 129.00   94
 20  \w    -93.00 -67.00   0.50    1.00    -- -110.00  65.00-154.04   52
 21  \w    -63.00 -21.00   0.50    1.00    -- -110.00  65.00-154.04   84
 22  \w   -199.00-148.00   0.50    1.00    -- -110.00 -36.00 138.42  102
 23  \w   -196.00 -84.00   0.50    1.00    -- -110.00 -47.00-161.17  224
 24  \w   -141.00 -89.00   0.50    1.00    -- -110.00  72.00-180.00  104
 25  \w   -129.00 -90.00   0.50    1.00    -- -110.00  38.00  60.00   78
 26  \w   -138.00 -59.00   0.50    1.00    -- -110.00  57.00-120.00  158
;
_diffrn_measurement_device 'four-circle diffractometer'
_diffrn_measurement_device_type 'XtaLAB AFC12 (RCD3): Kappa single'
_diffrn_measurement_method '\w scans'
_diffrn_orient_matrix_type 'CrysAlisPro convention (1999,Acta A55,543-557)'
_diffrn_orient_matrix_UB_11 -0.0224468000
_diffrn_orient_matrix_UB_12 0.1080450000
_diffrn_orient_matrix_UB_13 0.0419381000
_diffrn_orient_matrix_UB_21 0.0685225000
_diffrn_orient_matrix_UB_22 0.0366603000
_diffrn_orient_matrix_UB_23 0.0093555000
_diffrn_orient_matrix_UB_31 -0.0022547000
_diffrn_orient_matrix_UB_32 0.0371100000
_diffrn_orient_matrix_UB_33 -0.1314250000
_diffrn_radiation_monochromator mirror
_diffrn_radiation_probe x-ray
_diffrn_radiation_type CuK\a
_diffrn_radiation_wavelength 1.54184
_diffrn_reflns_av_R_equivalents 0.0237
_diffrn_reflns_av_unetI/netI 0.0212
_diffrn_reflns_Laue_measured_fraction_full 1.000
_diffrn_reflns_Laue_measured_fraction_max 0.995
_diffrn_reflns_limit_h_max 27
_diffrn_reflns_limit_h_min -27
_diffrn_reflns_limit_k_max 16
_diffrn_reflns_limit_k_min -16
_diffrn_reflns_limit_l_max 11
_diffrn_reflns_limit_l_min -13
_diffrn_reflns_number 26818
_diffrn_reflns_point_group_measured_fraction_full 0.996
_diffrn_reflns_point_group_measured_fraction_max 0.981
_diffrn_reflns_theta_full 67.684
_diffrn_reflns_theta_max 79.991
_diffrn_reflns_theta_min 3.968
_diffrn_source 'Rotating-anode X-ray tube'
_diffrn_source_type 'Rigaku (Cu) X-ray Source'
_diffrn_standards_decay_% 0
_diffrn_standards_interval_count 0
_diffrn_standards_interval_time 0
_diffrn_standards_number 0
_exptl_absorpt_coefficient_mu 1.531
_exptl_absorpt_correction_T_max 1.00000
_exptl_absorpt_correction_T_min 0.48272
_exptl_absorpt_correction_type multi-scan
_exptl_absorpt_process_details
;
CrysAlisPro 1.171.39.46 (Rigaku Oxford Diffraction, 2018)
Empirical absorption correction using spherical harmonics,
 implemented in SCALE3 ABSPACK scaling algorithm.
;
_exptl_crystal_colour colourless
_exptl_crystal_colour_primary colourless
_exptl_crystal_density_diffrn 1.313
_exptl_crystal_description prism
_exptl_crystal_F_000 1276
_exptl_crystal_size_max 0.26
_exptl_crystal_size_mid 0.22
_exptl_crystal_size_min 0.18
_refine_diff_density_max 0.305
_refine_diff_density_min -0.375
_refine_diff_density_rms 0.033
_refine_ls_abs_structure_details
;
 Flack x determined using 2624 quotients [(I+)-(I-)]/[(I+)+(I-)]
 (Parsons, Flack and Wagner, Acta Cryst. B69 (2013) 249-259).
;
_refine_ls_abs_structure_Flack -0.005(10)
_refine_ls_extinction_coef 0.0030(4)
_refine_ls_extinction_expression Fc^*^=kFc[1+0.001xFc^2^\l^3^/sin(2\q)]^-1/4^
_refine_ls_extinction_method 'SHELXL-2018/3 (Sheldrick 2018)'
_refine_ls_goodness_of_fit_ref 1.069
_refine_ls_hydrogen_treatment constr
_refine_ls_matrix_type full
_refine_ls_number_parameters 399
_refine_ls_number_reflns 6542
_refine_ls_number_restraints 21
_refine_ls_restrained_S_all 1.099
_refine_ls_R_factor_all 0.0413
_refine_ls_R_factor_gt 0.0404
_refine_ls_shift/su_max 0.001
_refine_ls_shift/su_mean 0.000
_refine_ls_structure_factor_coef Fsqd
_refine_ls_weighting_details 'w=1/[\s^2^(Fo^2^)+(0.0736P)^2^+0.2856P] where P=(Fo^2^+2Fc^2^)/3'
_refine_ls_weighting_scheme calc
_refine_ls_wR_factor_gt 0.1199
_refine_ls_wR_factor_ref 0.1209
_reflns_Friedel_coverage 0.756
_reflns_Friedel_fraction_full 0.992
_reflns_Friedel_fraction_max 0.962
_reflns_number_gt 6321
_reflns_number_total 6542
_reflns_threshold_expression 'I > 2\s(I)'
_cod_data_source_file ja9b04221_si_004.cif
_cod_data_source_block p20190114a
_cod_original_formula_sum 'C30.50 H36 Cl N5 O6'
_cod_database_code 4128708
_shelx_shelxl_version_number 2018/3
_chemical_oxdiff_formula C30H35N5O6
_shelx_space_group_comment
;
The symmetry employed for this shelxl refinement is uniquely defined
by the following loop, which should always be used as a source of
symmetry information in preference to the above space-group names.
They are only intended as comments.
;
_reflns_odcompleteness_completeness 98.48
_reflns_odcompleteness_iscentric 1
_reflns_odcompleteness_theta 80.95
_olex2_refinement_description
;
1. Fixed Uiso
 At 1.2 times of:
  All C(H) groups, All C(H,H) groups, All N(H) groups
 At 1.5 times of:
  All C(H,H,H) groups
2. Restrained distances
 C31-Cl1 = C31-Cl2
 1.72 with sigma of 0.01
 Cl1-Cl2
 2.82 with sigma of 0.01
3. Uiso/Uaniso restraints and constraints
Uanis(Cl1) \\sim Ueq, Uanis(Cl2) \\sim Ueq, Uanis(C31) \\sim Ueq: with sigma of
0.01 and sigma for terminal atoms of 0.02
4. Others
 Fixed Sof: Cl1(0.5) Cl2(0.5) C31(0.5) H31A(0.5) H31B(0.5)
5.a Ternary CH refined with riding coordinates:
 C4(H4A), C8(H8), C18(H18), C19(H19), C23(H23)
5.b Secondary CH2 refined with riding coordinates:
 C31(H31A,H31B), C1(H1A,H1B), C2(H2A,H2B), C3(H3A,H3B), C6(H6A,H6B), C11(H11A,
 H11B), C20(H20A,H20B), C21(H21A,H21B), C22(H22A,H22B)
5.c Aromatic/amide H refined with riding coordinates:
 N2(H2), N3(H3), N4(H4), C13(H13), C14(H14), C16(H16), C17(H17), C27(H27),
 C28(H28), C29(H29), C30(H30)
5.d Idealised Me refined as rotating group:
 C10(H10A,H10B,H10C)
;
_olex2_submission_special_instructions 'No special instructions were received'
_oxdiff_exptl_absorpt_empirical_details
;
Empirical correction (ABSPACK) includes:
- Absorption correction using spherical harmonics
- Frame scaling
;
_oxdiff_exptl_absorpt_empirical_full_max 1.583
_oxdiff_exptl_absorpt_empirical_full_min 0.630

loop_
_space_group_symop_operation_xyz
'x, y, z'
'-x, -y, z'
'-x+1/2, y+1/2, -z'
'x+1/2, -y+1/2, -z'

loop_
_atom_site_label
_atom_site_type_symbol
_atom_site_fract_x
_atom_site_fract_y
_atom_site_fract_z
_atom_site_U_iso_or_equiv
_atom_site_adp_type
_atom_site_occupancy
_atom_site_site_symmetry_order
_atom_site_calc_flag
_atom_site_refinement_flags_posn
_atom_site_refinement_flags_adp
_atom_site_refinement_flags_occupancy
_atom_site_disorder_assembly
_atom_site_disorder_group
Cl1 Cl 0.4542(3) 0.9461(5) 0.1655(5) 0.212(3) Uani 0.5 1 d D U P A -1
Cl2 Cl 0.5641(2) 1.0510(3) 0.2280(8) 0.241(4) Uani 0.5 1 d D U P A -1
C31 C 0.4952(14) 1.000(4) 0.2831(7) 0.099(3) Uani 0.5 1 d D U P A -1
H31A H 0.470573 1.054793 0.320478 0.119 Uiso 0.5 1 calc R . P A -1
H31B H 0.504133 0.947507 0.343097 0.119 Uiso 0.5 1 calc R . P A -1
O1 O 0.59646(8) 0.75375(13) 0.75584(16) 0.0599(4) Uani 1 1 d . . . . .
O2 O 0.55559(16) 0.76755(19) 0.3839(2) 0.0977(8) Uani 1 1 d . . . . .
O3 O 0.57785(11) 0.41032(16) 0.47760(19) 0.0749(5) Uani 1 1 d . . . . .
O4 O 0.61973(12) 0.41196(16) 0.29368(17) 0.0776(6) Uani 1 1 d . . . . .
O5 O 0.59248(7) 0.49104(12) 0.75998(13) 0.0502(3) Uani 1 1 d . . . . .
O6 O 0.63845(12) 0.22486(16) 0.9952(2) 0.0808(6) Uani 1 1 d . . . . .
N1 N 0.58771(9) 0.58393(14) 0.93018(16) 0.0471(4) Uani 1 1 d . . . . .
N2 N 0.50489(9) 0.69297(15) 0.68248(17) 0.0528(4) Uani 1 1 d . . . . .
H2 H 0.474044 0.650710 0.692019 0.063 Uiso 1 1 calc R . . . .
N3 N 0.57462(10) 0.62063(16) 0.48745(18) 0.0579(5) Uani 1 1 d . . . . .
H3 H 0.570302 0.587658 0.554121 0.069 Uiso 1 1 calc R . . . .
N4 N 0.66206(8) 0.34022(14) 0.8484(2) 0.0533(4) Uani 1 1 d . . . . .
H4 H 0.674732 0.346573 0.775463 0.064 Uiso 1 1 calc R . . . .
N5 N 0.65419(11) 0.19025(18) 0.6814(2) 0.0683(6) Uani 1 1 d . . . . .
C1 C 0.59908(14) 0.6054(2) 1.0580(2) 0.0619(6) Uani 1 1 d . . . . .
H1A H 0.635561 0.649482 1.068684 0.074 Uiso 1 1 calc R . . . .
H1B H 0.604957 0.541428 1.102842 0.074 Uiso 1 1 calc R . . . .
C2 C 0.53994(17) 0.6610(3) 1.0968(2) 0.0753(8) Uani 1 1 d . . . . .
H2A H 0.548010 0.707478 1.163612 0.090 Uiso 1 1 calc R . . . .
H2B H 0.507624 0.611713 1.119503 0.090 Uiso 1 1 calc R . . . .
C3 C 0.52140(13) 0.7212(2) 0.9855(2) 0.0658(6) Uani 1 1 d . . . . .
H3A H 0.546307 0.783933 0.977064 0.079 Uiso 1 1 calc R . . . .
H3B H 0.477418 0.739998 0.987674 0.079 Uiso 1 1 calc R . . . .
C4 C 0.53481(10) 0.64448(17) 0.8836(2) 0.0491(4) Uani 1 1 d . . . . .
H4A H 0.498606 0.598668 0.872080 0.059 Uiso 1 1 calc R . . . .
C5 C 0.54943(10) 0.70012(15) 0.76786(19) 0.0461(4) Uani 1 1 d . . . . .
C6 C 0.50855(14) 0.75548(19) 0.5755(2) 0.0620(6) Uani 1 1 d . . . . .
H6A H 0.524152 0.823710 0.597920 0.074 Uiso 1 1 calc R . . . .
H6B H 0.466396 0.764858 0.544957 0.074 Uiso 1 1 calc R . . . .
C7 C 0.54876(14) 0.7146(2) 0.4747(2) 0.0642(6) Uani 1 1 d . . . . .
C8 C 0.60979(14) 0.5735(2) 0.3908(2) 0.0615(6) Uani 1 1 d . . . . .
H8 H 0.592679 0.599305 0.314819 0.074 Uiso 1 1 calc R . . . .
C9 C 0.59977(12) 0.45654(19) 0.3948(2) 0.0582(5) Uani 1 1 d . . . . .
C10 C 0.6150(2) 0.2995(3) 0.2888(3) 0.0869(10) Uani 1 1 d . . . . .
H10A H 0.628871 0.275398 0.211756 0.130 Uiso 1 1 calc GR . . . .
H10B H 0.572211 0.279126 0.301121 0.130 Uiso 1 1 calc GR . . . .
H10C H 0.640719 0.269529 0.350457 0.130 Uiso 1 1 calc GR . . . .
C11 C 0.68018(15) 0.6010(2) 0.3945(3) 0.0720(7) Uani 1 1 d . . . . .
H11A H 0.701535 0.565372 0.329523 0.086 Uiso 1 1 calc R . . . .
H11B H 0.685232 0.675342 0.382322 0.086 Uiso 1 1 calc R . . . .
C12 C 0.70963(12) 0.5707(2) 0.5118(3) 0.0614(6) Uani 1 1 d . . . . .
C13 C 0.71118(12) 0.6391(2) 0.6077(3) 0.0646(6) Uani 1 1 d . . . . .
H13 H 0.696961 0.706908 0.597170 0.077 Uiso 1 1 calc R . . . .
C14 C 0.73333(11) 0.60882(19) 0.7185(3) 0.0609(6) Uani 1 1 d . . . . .
H14 H 0.733629 0.656661 0.781159 0.073 Uiso 1 1 calc R . . . .
C15 C 0.75539(10) 0.5078(2) 0.7389(2) 0.0581(5) Uani 1 1 d . . . . .
C16 C 0.75579(12) 0.4402(2) 0.6411(3) 0.0654(6) Uani 1 1 d . . . . .
H16 H 0.771424 0.373088 0.650588 0.078 Uiso 1 1 calc R . . . .
C17 C 0.73338(13) 0.4710(2) 0.5302(3) 0.0685(7) Uani 1 1 d . . . . .
H17 H 0.734186 0.424153 0.466540 0.082 Uiso 1 1 calc R . . . .
C18 C 0.77499(10) 0.4778(2) 0.8637(3) 0.0628(6) Uani 1 1 d . . . . .
H18 H 0.805831 0.529982 0.888665 0.075 Uiso 1 1 calc R . . . .
C19 C 0.72210(11) 0.4809(2) 0.9597(2) 0.0593(6) Uani 1 1 d . . . . .
H19 H 0.715005 0.553596 0.982640 0.071 Uiso 1 1 calc R . . . .
C20 C 0.75169(15) 0.4241(4) 1.0661(3) 0.0895(10) Uani 1 1 d . . . . .
H20A H 0.773501 0.473006 1.117608 0.107 Uiso 1 1 calc R . . . .
H20B H 0.719774 0.388995 1.112960 0.107 Uiso 1 1 calc R . . . .
C21 C 0.7971(2) 0.3459(4) 1.0140(4) 0.1107(14) Uani 1 1 d . . . . .
H21A H 0.780521 0.276028 1.022751 0.133 Uiso 1 1 calc R . . . .
H21B H 0.836761 0.349594 1.056292 0.133 Uiso 1 1 calc R . . . .
C22 C 0.80671(14) 0.3708(3) 0.8824(3) 0.0791(8) Uani 1 1 d . . . . .
H22A H 0.787355 0.318194 0.832145 0.095 Uiso 1 1 calc R . . . .
H22B H 0.850979 0.374483 0.863329 0.095 Uiso 1 1 calc R . . . .
C23 C 0.65841(10) 0.43226(16) 0.9234(2) 0.0484(4) Uani 1 1 d . . . . .
H23 H 0.638683 0.409690 0.998474 0.058 Uiso 1 1 calc R . . . .
C24 C 0.61124(9) 0.50609(15) 0.86303(18) 0.0433(4) Uani 1 1 d . . . . .
C25 C 0.64632(11) 0.24557(18) 0.8890(3) 0.0574(5) Uani 1 1 d . . . . .
C26 C 0.63707(11) 0.16551(18) 0.7925(3) 0.0606(6) Uani 1 1 d . . . . .
C27 C 0.60942(19) 0.0717(2) 0.8227(4) 0.0864(9) Uani 1 1 d . . . . .
H27 H 0.597430 0.057781 0.901371 0.104 Uiso 1 1 calc R . . . .
C28 C 0.6001(2) -0.0007(3) 0.7330(5) 0.1106(14) Uani 1 1 d . . . . .
H28 H 0.581816 -0.064672 0.750044 0.133 Uiso 1 1 calc R . . . .
C29 C 0.61849(19) 0.0234(3) 0.6177(4) 0.0924(11) Uani 1 1 d . . . . .
H29 H 0.612976 -0.024195 0.555657 0.111 Uiso 1 1 calc R . . . .
C30 C 0.64502(15) 0.1189(3) 0.5960(4) 0.0811(8) Uani 1 1 d . . . . .
H30 H 0.657225 0.134676 0.517967 0.097 Uiso 1 1 calc R . . . .

loop_
_atom_site_aniso_label
_atom_site_aniso_U_11
_atom_site_aniso_U_22
_atom_site_aniso_U_33
_atom_site_aniso_U_23
_atom_site_aniso_U_13
_atom_site_aniso_U_12
Cl1 0.252(6) 0.187(4) 0.196(4) -0.098(4) -0.106(4) 0.091(4)
Cl2 0.134(3) 0.114(3) 0.474(10) -0.117(4) 0.139(4) -0.051(2)
C31 0.102(7) 0.076(3) 0.120(4) -0.007(10) -0.006(8) 0.003(6)
O1 0.0631(9) 0.0476(8) 0.0690(10) 0.0045(7) -0.0143(8) -0.0130(7)
O2 0.154(2) 0.0693(13) 0.0701(13) 0.0216(10) 0.0025(14) 0.0245(14)
O3 0.0967(14) 0.0614(11) 0.0667(11) -0.0009(9) 0.0204(10) -0.0159(10)
O4 0.1151(16) 0.0603(11) 0.0573(10) -0.0006(8) 0.0174(10) 0.0029(11)
O5 0.0515(7) 0.0487(7) 0.0503(7) -0.0064(6) -0.0039(6) -0.0006(6)
O6 0.1105(16) 0.0559(10) 0.0761(13) 0.0115(9) 0.0048(12) -0.0026(10)
N1 0.0519(8) 0.0431(8) 0.0463(8) -0.0017(7) -0.0044(7) 0.0039(7)
N2 0.0570(9) 0.0444(9) 0.0569(10) -0.0052(8) -0.0149(8) 0.0009(7)
N3 0.0729(12) 0.0506(10) 0.0502(9) 0.0033(8) -0.0043(9) 0.0040(9)
N4 0.0539(9) 0.0393(8) 0.0666(11) -0.0013(8) 0.0066(8) 0.0014(7)
N5 0.0621(11) 0.0543(11) 0.0883(16) -0.0103(11) 0.0102(11) 0.0034(9)
C1 0.0793(15) 0.0583(13) 0.0483(11) -0.0054(9) -0.0094(10) 0.0117(12)
C2 0.0925(19) 0.0808(18) 0.0524(13) -0.0070(13) 0.0040(13) 0.0222(16)
C3 0.0715(14) 0.0646(15) 0.0613(14) -0.0091(11) -0.0015(11) 0.0217(12)
C4 0.0474(9) 0.0446(10) 0.0553(11) -0.0044(9) -0.0047(8) 0.0021(8)
C5 0.0489(10) 0.0340(8) 0.0555(11) -0.0060(8) -0.0103(8) 0.0029(7)
C6 0.0808(15) 0.0440(10) 0.0613(12) -0.0027(10) -0.0243(12) 0.0088(11)
C7 0.0875(17) 0.0484(12) 0.0567(13) 0.0040(10) -0.0173(12) 0.0042(11)
C8 0.0809(15) 0.0545(12) 0.0491(11) 0.0066(10) -0.0018(11) 0.0015(12)
C9 0.0669(13) 0.0559(12) 0.0519(12) -0.0010(10) 0.0013(10) -0.0012(10)
C10 0.127(3) 0.0581(15) 0.0760(19) -0.0058(14) 0.0187(18) 0.0034(17)
C11 0.0894(18) 0.0643(15) 0.0624(15) 0.0110(12) 0.0181(13) -0.0139(13)
C12 0.0576(12) 0.0582(12) 0.0683(14) 0.0067(11) 0.0129(11) -0.0118(10)
C13 0.0639(13) 0.0498(12) 0.0800(16) 0.0075(12) 0.0067(12) -0.0053(10)
C14 0.0595(12) 0.0507(12) 0.0725(15) -0.0014(10) 0.0019(11) -0.0063(10)
C15 0.0427(9) 0.0549(12) 0.0768(15) 0.0019(12) 0.0076(9) -0.0029(8)
C16 0.0600(13) 0.0538(12) 0.0822(17) 0.0030(12) 0.0101(12) 0.0033(10)
C17 0.0672(14) 0.0606(14) 0.0776(17) -0.0055(12) 0.0169(12) -0.0019(12)
C18 0.0428(10) 0.0595(13) 0.0861(17) 0.0059(12) -0.0056(10) -0.0012(9)
C19 0.0493(11) 0.0621(14) 0.0664(13) -0.0010(11) -0.0095(9) -0.0023(10)
C20 0.0643(16) 0.125(3) 0.0788(19) 0.020(2) -0.0169(14) -0.0024(18)
C21 0.140(4) 0.095(3) 0.097(3) 0.005(2) -0.037(3) 0.038(3)
C22 0.0574(13) 0.0749(17) 0.105(2) 0.0129(17) -0.0041(15) 0.0173(13)
C23 0.0477(10) 0.0412(9) 0.0563(11) 0.0008(8) 0.0001(8) 0.0003(8)
C24 0.0419(8) 0.0367(8) 0.0512(10) 0.0007(8) 0.0003(7) -0.0037(7)
C25 0.0534(11) 0.0422(10) 0.0767(15) 0.0065(10) 0.0007(10) 0.0045(9)
C26 0.0534(11) 0.0386(10) 0.0897(18) 0.0007(10) -0.0027(11) 0.0067(8)
C27 0.108(2) 0.0458(12) 0.106(2) 0.0064(15) -0.011(2) -0.0100(14)
C28 0.143(4) 0.0439(14) 0.145(4) -0.0037(19) -0.033(3) -0.0151(18)
C29 0.099(2) 0.0608(16) 0.118(3) -0.0266(19) -0.016(2) 0.0101(16)
C30 0.0726(16) 0.0732(17) 0.097(2) -0.0221(17) 0.0091(15) 0.0093(14)

loop_
_atom_type_symbol
_atom_type_description
_atom_type_scat_dispersion_real
_atom_type_scat_dispersion_imag
_atom_type_scat_source
C C 0.0181 0.0091 'International Tables Vol C Tables 4.2.6.8 and 6.1.1.4'
H H 0.0000 0.0000 'International Tables Vol C Tables 4.2.6.8 and 6.1.1.4'
Cl Cl 0.3639 0.7018 'International Tables Vol C Tables 4.2.6.8 and 6.1.1.4'
N N 0.0311 0.0180 'International Tables Vol C Tables 4.2.6.8 and 6.1.1.4'
O O 0.0492 0.0322 'International Tables Vol C Tables 4.2.6.8 and 6.1.1.4'

loop_
_geom_angle_atom_site_label_1
_geom_angle_atom_site_label_2
_geom_angle_atom_site_label_3
_geom_angle
Cl1 C31 H31A 110.0
Cl1 C31 H31B 110.0
Cl2 C31 Cl1 108.4(6)
Cl2 C31 H31A 110.0
Cl2 C31 H31B 110.0
H31A C31 H31B 108.4
C9 O4 C10 115.9(2)
C4 N1 C1 111.72(18)
C24 N1 C1 128.04(19)
C24 N1 C4 119.00(17)
C5 N2 H2 119.7
C5 N2 C6 120.5(2)
C6 N2 H2 119.7
C7 N3 H3 119.5
C7 N3 C8 121.0(2)
C8 N3 H3 119.5
C23 N4 H4 119.0
C25 N4 H4 119.0
C25 N4 C23 122.1(2)
C26 N5 C30 117.3(3)
N1 C1 H1A 111.1
N1 C1 H1B 111.1
N1 C1 C2 103.1(2)
H1A C1 H1B 109.1
C2 C1 H1A 111.1
C2 C1 H1B 111.1
C1 C2 H2A 111.2
C1 C2 H2B 111.2
C1 C2 C3 103.0(2)
H2A C2 H2B 109.1
C3 C2 H2A 111.2
C3 C2 H2B 111.2
C2 C3 H3A 111.1
C2 C3 H3B 111.1
C2 C3 C4 103.3(2)
H3A C3 H3B 109.1
C4 C3 H3A 111.1
C4 C3 H3B 111.1
N1 C4 C3 102.89(17)
N1 C4 H4A 109.6
N1 C4 C5 113.24(18)
C3 C4 H4A 109.6
C5 C4 C3 111.62(19)
C5 C4 H4A 109.6
O1 C5 N2 122.6(2)
O1 C5 C4 122.00(19)
N2 C5 C4 115.17(19)
N2 C6 H6A 108.0
N2 C6 H6B 108.0
N2 C6 C7 116.99(19)
H6A C6 H6B 107.3
C7 C6 H6A 108.0
C7 C6 H6B 108.0
O2 C7 N3 122.6(3)
O2 C7 C6 119.3(2)
N3 C7 C6 118.1(2)
N3 C8 H8 107.9
N3 C8 C9 108.6(2)
N3 C8 C11 113.0(2)
C9 C8 H8 107.9
C9 C8 C11 111.3(2)
C11 C8 H8 107.9
O3 C9 O4 124.4(2)
O3 C9 C8 124.8(2)
O4 C9 C8 110.8(2)
O4 C10 H10A 109.5
O4 C10 H10B 109.5
O4 C10 H10C 109.5
H10A C10 H10B 109.5
H10A C10 H10C 109.5
H10B C10 H10C 109.5
C8 C11 H11A 109.3
C8 C11 H11B 109.3
H11A C11 H11B 107.9
C12 C11 C8 111.8(2)
C12 C11 H11A 109.3
C12 C11 H11B 109.3
C13 C12 C11 121.2(3)
C13 C12 C17 117.5(3)
C17 C12 C11 121.3(3)
C12 C13 H13 119.3
C14 C13 C12 121.4(2)
C14 C13 H13 119.3
C13 C14 H14 119.2
C13 C14 C15 121.5(3)
C15 C14 H14 119.2
C14 C15 C18 118.8(2)
C16 C15 C14 117.0(2)
C16 C15 C18 124.2(2)
C15 C16 H16 119.4
C17 C16 C15 121.2(2)
C17 C16 H16 119.4
C12 C17 H17 119.3
C16 C17 C12 121.4(3)
C16 C17 H17 119.3
C15 C18 H18 106.0
C15 C18 C19 115.30(18)
C15 C18 C22 118.4(3)
C19 C18 H18 106.0
C22 C18 H18 106.0
C22 C18 C19 104.3(2)
C18 C19 H19 108.4
C20 C19 C18 102.8(2)
C20 C19 H19 108.4
C20 C19 C23 111.9(2)
C23 C19 C18 116.6(2)
C23 C19 H19 108.4
C19 C20 H20A 110.4
C19 C20 H20B 110.4
H20A C20 H20B 108.6
C21 C20 C19 106.5(3)
C21 C20 H20A 110.4
C21 C20 H20B 110.4
C20 C21 H21A 110.0
C20 C21 H21B 110.0
C20 C21 C22 108.6(3)
H21A C21 H21B 108.4
C22 C21 H21A 110.0
C22 C21 H21B 110.0
C18 C22 H22A 110.7
C18 C22 H22B 110.7
C21 C22 C18 105.0(3)
C21 C22 H22A 110.7
C21 C22 H22B 110.7
H22A C22 H22B 108.8
N4 C23 C19 115.55(18)
N4 C23 H23 105.9
N4 C23 C24 106.57(17)
C19 C23 H23 105.9
C24 C23 C19 116.13(18)
C24 C23 H23 105.9
O5 C24 N1 120.90(19)
O5 C24 C23 121.62(18)
N1 C24 C23 117.32(17)
O6 C25 N4 123.9(2)
O6 C25 C26 121.7(2)
N4 C25 C26 114.3(2)
N5 C26 C25 117.9(2)
N5 C26 C27 123.5(3)
C27 C26 C25 118.6(3)
C26 C27 H27 120.9
C28 C27 C26 118.1(4)
C28 C27 H27 120.9
C27 C28 H28 120.5
C29 C28 C27 118.9(3)
C29 C28 H28 120.5
C28 C29 H29 120.6
C30 C29 C28 118.8(3)
C30 C29 H29 120.6
N5 C30 C29 123.3(4)
N5 C30 H30 118.4
C29 C30 H30 118.4

loop_
_geom_bond_atom_site_label_1
_geom_bond_atom_site_label_2
_geom_bond_distance
Cl1 C31 1.722(10)
Cl2 C31 1.722(12)
C31 H31A 0.9700
C31 H31B 0.9700
O1 C5 1.225(3)
O2 C7 1.227(3)
O3 C9 1.192(3)
O4 C9 1.334(3)
O4 C10 1.448(4)
O5 C24 1.231(2)
O6 C25 1.224(3)
N1 C1 1.471(3)
N1 C4 1.466(3)
N1 C24 1.346(3)
N2 H2 0.8600
N2 C5 1.348(3)
N2 C6 1.439(3)
N3 H3 0.8600
N3 C7 1.335(3)
N3 C8 1.446(3)
N4 H4 0.8600
N4 C23 1.450(3)
N4 C25 1.340(3)
N5 C26 1.329(4)
N5 C30 1.335(4)
C1 H1A 0.9700
C1 H1B 0.9700
C1 C2 1.513(4)
C2 H2A 0.9700
C2 H2B 0.9700
C2 C3 1.514(4)
C3 H3A 0.9700
C3 H3B 0.9700
C3 C4 1.530(3)
C4 H4A 0.9800
C4 C5 1.507(3)
C6 H6A 0.9700
C6 H6B 0.9700
C6 C7 1.508(4)
C8 H8 0.9800
C8 C9 1.517(3)
C8 C11 1.545(4)
C10 H10A 0.9600
C10 H10B 0.9600
C10 H10C 0.9600
C11 H11A 0.9700
C11 H11B 0.9700
C11 C12 1.503(4)
C12 C13 1.383(4)
C12 C17 1.392(4)
C13 H13 0.9300
C13 C14 1.378(4)
C14 H14 0.9300
C14 C15 1.398(4)
C15 C16 1.393(4)
C15 C18 1.502(4)
C16 H16 0.9300
C16 C17 1.383(4)
C17 H17 0.9300
C18 H18 0.9800
C18 C19 1.556(4)
C18 C22 1.546(4)
C19 H19 0.9800
C19 C20 1.528(4)
C19 C23 1.550(3)
C20 H20A 0.9700
C20 H20B 0.9700
C20 C21 1.511(6)
C21 H21A 0.9700
C21 H21B 0.9700
C21 C22 1.515(6)
C22 H22A 0.9700
C22 H22B 0.9700
C23 H23 0.9800
C23 C24 1.538(3)
C25 C26 1.501(4)
C26 C27 1.383(4)
C27 H27 0.9300
C27 C28 1.379(5)
C28 H28 0.9300
C28 C29 1.379(7)
C29 H29 0.9300
C29 C30 1.372(5)
C30 H30 0.9300

loop_
_geom_torsion_atom_site_label_1
_geom_torsion_atom_site_label_2
_geom_torsion_atom_site_label_3
_geom_torsion_atom_site_label_4
_geom_torsion
O6 C25 C26 N5 -171.6(3)
O6 C25 C26 C27 10.5(4)
N1 C1 C2 C3 -33.5(3)
N1 C4 C5 O1 -49.7(3)
N1 C4 C5 N2 135.12(19)
N2 C6 C7 O2 -176.7(3)
N2 C6 C7 N3 4.6(4)
N3 C8 C9 O3 -14.4(4)
N3 C8 C9 O4 166.5(2)
N3 C8 C11 C12 56.9(3)
N4 C23 C24 O5 -12.2(3)
N4 C23 C24 N1 163.20(17)
N4 C25 C26 N5 10.0(3)
N4 C25 C26 C27 -167.9(3)
N5 C26 C27 C28 1.1(5)
C1 N1 C4 C3 10.3(3)
C1 N1 C4 C5 130.9(2)
C1 N1 C24 O5 172.2(2)
C1 N1 C24 C23 -3.2(3)
C1 C2 C3 C4 40.3(3)
C2 C3 C4 N1 -31.0(3)
C2 C3 C4 C5 -152.7(2)
C3 C4 C5 O1 65.9(3)
C3 C4 C5 N2 -109.3(2)
C4 N1 C1 C2 14.5(3)
C4 N1 C24 O5 6.1(3)
C4 N1 C24 C23 -169.33(18)
C5 N2 C6 C7 83.8(3)
C6 N2 C5 O1 -4.9(3)
C6 N2 C5 C4 170.27(19)
C7 N3 C8 C9 -146.2(2)
C7 N3 C8 C11 89.8(3)
C8 N3 C7 O2 -3.4(4)
C8 N3 C7 C6 175.3(2)
C8 C11 C12 C13 -89.8(3)
C8 C11 C12 C17 86.8(3)
C9 C8 C11 C12 -65.6(3)
C10 O4 C9 O3 -1.5(5)
C10 O4 C9 C8 177.6(3)
C11 C8 C9 O3 110.5(3)
C11 C8 C9 O4 -68.5(3)
C11 C12 C13 C14 174.5(2)
C11 C12 C17 C16 -174.6(2)
C12 C13 C14 C15 0.2(4)
C13 C12 C17 C16 2.1(4)
C13 C14 C15 C16 2.0(3)
C13 C14 C15 C18 -176.1(2)
C14 C15 C16 C17 -2.1(4)
C14 C15 C18 C19 62.8(3)
C14 C15 C18 C22 -172.7(2)
C15 C16 C17 C12 0.1(4)
C15 C18 C19 C20 167.6(3)
C15 C18 C19 C23 44.8(3)
C15 C18 C22 C21 -158.2(3)
C16 C15 C18 C19 -115.1(3)
C16 C15 C18 C22 9.4(3)
C17 C12 C13 C14 -2.2(4)
C18 C15 C16 C17 175.8(2)
C18 C19 C20 C21 -30.1(4)
C18 C19 C23 N4 36.4(3)
C18 C19 C23 C24 -89.5(3)
C19 C18 C22 C21 -28.5(3)
C19 C20 C21 C22 12.9(5)
C19 C23 C24 O5 118.2(2)
C19 C23 C24 N1 -66.5(3)
C20 C19 C23 N4 -81.4(3)
C20 C19 C23 C24 152.6(3)
C20 C21 C22 C18 10.0(4)
C22 C18 C19 C20 36.0(3)
C22 C18 C19 C23 -86.8(3)
C23 N4 C25 O6 -13.4(4)
C23 N4 C25 C26 164.99(19)
C23 C19 C20 C21 95.8(3)
C24 N1 C1 C2 -152.5(2)
C24 N1 C4 C3 178.6(2)
C24 N1 C4 C5 -60.8(2)
C25 N4 C23 C19 110.6(2)
C25 N4 C23 C24 -118.8(2)
C25 C26 C27 C28 178.9(3)
C26 N5 C30 C29 0.8(5)
C26 C27 C28 C29 -0.2(6)
C27 C28 C29 C30 -0.4(6)
C28 C29 C30 N5 0.1(6)
C30 N5 C26 C25 -179.2(2)
C30 N5 C26 C27 -1.4(4)
